data_1558609
loop_
_publ_author_name
'Dong, Xiang'
'Robinson, Jerome'

_publ_section_title
;
 The Role of Neutral Donor Ligands in the Isoselective Ring-Opening
 Polymerization of rac-\b-Butyrolactone
;
_journal_name_full 'Chemical Science'
_journal_paper_doi 10.1039/D0SC03507F
_journal_year 2020
_chemical_formula_moiety 'C49 H83 La N2 O4 Si2'
_chemical_formula_sum 'C49 H83 La N2 O4 Si2'
_chemical_formula_weight 959.26
_chemical_properties_physical Air-sensitive,Moisture-sensitive
_space_group_crystal_system monoclinic
_space_group_IT_number 14
_space_group_name_Hall '-P 2ybc'
_space_group_name_H-M_alt 'P 1 21/c 1'
_atom_sites_solution_hydrogens mixed
_audit_creation_date 2020-01-26
_audit_creation_method
;
Olex2 1.3
(compiled Nov 21 2019 18:26:39 for OlexSys, GUI svn.r6003)
;
_audit_update_record
;
2020-01-26 deposited with the CCDC.	2020-07-16 downloaded from the CCDC.
;
_cell_angle_alpha 90
_cell_angle_beta 112.851(3)
_cell_angle_gamma 90
_cell_formula_units_Z 4
_cell_length_a 17.0458(16)
_cell_length_b 16.5877(16)
_cell_length_c 19.5942(17)
_cell_measurement_reflns_used 9263
_cell_measurement_temperature 173
_cell_measurement_theta_max 27.65
_cell_measurement_theta_min 2.45
_cell_volume 5105.5(8)
_computing_cell_refinement 'SAINT v8.37A (Bruker, 2015)'
_computing_data_reduction 'SAINT v8.37A (Bruker, 2015)'
_computing_molecular_graphics 'Olex2 1.3 (Dolomanov et al., 2009)'
_computing_publication_material 'Olex2 1.3 (Dolomanov et al., 2009)'
_computing_structure_refinement 'SHELXL 2018/3 (Sheldrick, 2015)'
_computing_structure_solution 'XT (Sheldrick, 2015)'
_diffrn_ambient_temperature 173.2
_diffrn_detector_area_resol_mean 7.9
_diffrn_measured_fraction_theta_full 0.986
_diffrn_measured_fraction_theta_max 0.956
_diffrn_measurement_device_type 'Bruker D8-Quest, Photon 100 CMOS Detector'
_diffrn_measurement_method '\f and \w scans'
_diffrn_radiation_type MoK\a
_diffrn_radiation_wavelength 0.71073
_diffrn_reflns_av_R_equivalents 0.1329
_diffrn_reflns_av_unetI/netI 0.0585
_diffrn_reflns_Laue_measured_fraction_full 0.986
_diffrn_reflns_Laue_measured_fraction_max 0.956
_diffrn_reflns_limit_h_max 22
_diffrn_reflns_limit_h_min -22
_diffrn_reflns_limit_k_max 21
_diffrn_reflns_limit_k_min -21
_diffrn_reflns_limit_l_max 25
_diffrn_reflns_limit_l_min -25
_diffrn_reflns_number 192582
_diffrn_reflns_point_group_measured_fraction_full 0.986
_diffrn_reflns_point_group_measured_fraction_max 0.956
_diffrn_reflns_theta_full 25.242
_diffrn_reflns_theta_max 27.936
_diffrn_reflns_theta_min 1.785
_diffrn_source_current 30.0
_diffrn_source_power 1.5
_diffrn_source_voltage 50.0
_diffrn_standards_number 0
_exptl_absorpt_coefficient_mu 0.925
_exptl_absorpt_correction_T_max 0.7456
_exptl_absorpt_correction_T_min 0.6501
_exptl_absorpt_correction_type multi-scan
_exptl_absorpt_process_details
;
SADABS-2016/2 (Bruker,2016/2) was used for absorption correction.
wR2(int) was 0.0982 before and 0.0836 after correction.
The Ratio of minimum to maximum transmission is 0.8719.
The \l/2 correction factor is Not present.
;
_exptl_crystal_colour 'clear colourless'
_exptl_crystal_colour_lustre clear
_exptl_crystal_colour_primary colourless
_exptl_crystal_density_diffrn 1.248
_exptl_crystal_description block
_exptl_crystal_F_000 2032
_exptl_crystal_recrystallization_method 'Re-crystallisation from solvent'
_exptl_crystal_size_max 0.25
_exptl_crystal_size_mid 0.25
_exptl_crystal_size_min 0.2
_refine_diff_density_max 1.166
_refine_diff_density_min -0.826
_refine_diff_density_rms 0.105
_refine_ls_extinction_method none
_refine_ls_goodness_of_fit_ref 1.022
_refine_ls_hydrogen_treatment mixed
_refine_ls_matrix_type full
_refine_ls_number_parameters 549
_refine_ls_number_reflns 11709
_refine_ls_number_restraints 0
_refine_ls_restrained_S_all 1.022
_refine_ls_R_factor_all 0.0847
_refine_ls_R_factor_gt 0.0527
_refine_ls_shift/su_max 0.001
_refine_ls_shift/su_mean 0.000
_refine_ls_structure_factor_coef Fsqd
_refine_ls_weighting_details 'w=1/[\s^2^(Fo^2^)+(0.0144P)^2^+19.0668P] where P=(Fo^2^+2Fc^2^)/3'
_refine_ls_weighting_scheme calc
_refine_ls_wR_factor_gt 0.0906
_refine_ls_wR_factor_ref 0.1021
_reflns_Friedel_coverage 0.000
_reflns_number_gt 8606
_reflns_number_total 11709
_reflns_threshold_expression 'I > 2\s(I)'
_cod_data_source_file d0sc03507f2.cif
_cod_data_source_block jrr20190425_1-La
_cod_database_code 1558609
_shelx_shelxl_version_number 2018/3
_shelx_space_group_comment
;
The symmetry employed for this shelxl refinement is uniquely defined
by the following loop, which should always be used as a source of
symmetry information in preference to the above space-group names.
They are only intended as comments.
;
_shelx_estimated_absorpt_t_max 0.837
_shelx_estimated_absorpt_t_min 0.802
_olex2_refinement_description
;
1. Fixed Uiso
 At 1.2 times of:
  All C(H) groups, All C(H,H) groups
 At 1.5 times of:
  All C(H,H,H) groups
2.a Secondary CH2 refined with riding coordinates:
 C15(H15A,H15B), C16(H16A,H16B), C23(H23A,H23B), C42(H42A,H42B), C43(H43A,
 H43B), C44(H44A,H44B), C45(H45A,H45B), C47(H47A,H47B), C48(H48A,H48B)
2.b Aromatic/amide H refined with riding coordinates:
 C7(H7), C13(H13), C18(H18), C19(H19), C20(H20), C21(H21), C22(H22), C25(H25),
 C31(H31)
2.c Idealised Me refined as rotating group:
 C4(H4A,H4B,H4C), C5(H5A,H5B,H5C), C6(H6A,H6B,H6C), C10(H10A,H10B,H10C),
 C11(H11A,H11B,H11C), C12(H12A,H12B,H12C), C28(H28A,H28B,H28C), C29(H29A,H29B,
 H29C), C30(H30A,H30B,H30C), C34(H34A,H34B,H34C), C35(H35A,H35B,H35C), C36(H36A,
 H36B,H36C), C38(H38A,H38B,H38C), C39(H39A,H39B,H39C), C40(H40A,H40B,H40C),
 C41(H41A,H41B,H41C), C46(H46A,H46B,H46C), C49(H49A,H49B,H49C)
;
_olex2_submission_special_instructions 'No special instructions were received'

loop_
_space_group_symop_operation_xyz
'x, y, z'
'-x, y+1/2, -z+1/2'
'-x, -y, -z'
'x, -y-1/2, z-1/2'

loop_
_atom_site_label
_atom_site_type_symbol
_atom_site_fract_x
_atom_site_fract_y
_atom_site_fract_z
_atom_site_U_iso_or_equiv
_atom_site_adp_type
_atom_site_occupancy
_atom_site_site_symmetry_order
_atom_site_calc_flag
_atom_site_refinement_flags_posn
_atom_site_refinement_flags_adp
_atom_site_refinement_flags_occupancy
_atom_site_disorder_assembly
_atom_site_disorder_group
La1 La 0.69674(2) 0.53474(2) 0.32988(2) 0.02291(6) Uani 1 1 d . . . . .
Si1 Si 0.50810(8) 0.48241(8) 0.19986(7) 0.0417(3) Uani 1 1 d . . . . .
H1 H 0.583(3) 0.439(2) 0.203(2) 0.039(12) Uiso 1 1 d . . . . .
Si2 Si 0.48840(7) 0.62424(7) 0.29183(7) 0.0350(3) Uani 1 1 d . . . . .
H2 H 0.551(3) 0.677(2) 0.349(2) 0.034(11) Uiso 1 1 d . . . . .
O1 O 0.72875(17) 0.61814(15) 0.42808(15) 0.0301(6) Uani 1 1 d . . . . .
O2 O 0.75995(16) 0.41340(15) 0.33626(15) 0.0273(6) Uani 1 1 d . . . . .
O3 O 0.85772(18) 0.57060(18) 0.34616(17) 0.0391(7) Uani 1 1 d . . . . .
O4 O 0.6997(2) 0.5939(2) 0.20530(17) 0.0489(8) Uani 1 1 d . . . . .
N1 N 0.67721(18) 0.44424(17) 0.43750(16) 0.0212(6) Uani 1 1 d . . . . .
N2 N 0.5433(2) 0.5499(2) 0.26919(18) 0.0308(8) Uani 1 1 d . . . . .
C1 C 0.7561(2) 0.6165(2) 0.5023(2) 0.0245(8) Uani 1 1 d . . . . .
C2 C 0.8106(2) 0.6763(2) 0.5478(2) 0.0265(8) Uani 1 1 d . . . . .
C3 C 0.8308(3) 0.7539(2) 0.5143(2) 0.0344(10) Uani 1 1 d . . . . .
C4 C 0.7466(3) 0.7963(3) 0.4682(3) 0.0547(14) Uani 1 1 d . . . . .
H4A H 0.710672 0.759792 0.429314 0.082 Uiso 1 1 calc R U . . .
H4B H 0.758423 0.845016 0.445568 0.082 Uiso 1 1 calc R U . . .
H4C H 0.716982 0.811092 0.500431 0.082 Uiso 1 1 calc R U . . .
C5 C 0.8802(4) 0.7341(3) 0.4655(3) 0.0522(13) Uani 1 1 d . . . . .
H5A H 0.935125 0.709844 0.495969 0.078 Uiso 1 1 calc R U . . .
H5B H 0.889879 0.783746 0.442724 0.078 Uiso 1 1 calc R U . . .
H5C H 0.847234 0.696150 0.426632 0.078 Uiso 1 1 calc R U . . .
C6 C 0.8848(3) 0.8130(3) 0.5740(3) 0.0434(11) Uani 1 1 d . . . . .
H6A H 0.855363 0.826043 0.606727 0.065 Uiso 1 1 calc R U . . .
H6B H 0.893557 0.862445 0.550467 0.065 Uiso 1 1 calc R U . . .
H6C H 0.940014 0.788382 0.602937 0.065 Uiso 1 1 calc R U . . .
C7 C 0.8422(2) 0.6648(2) 0.6241(2) 0.0281(8) Uani 1 1 d . . . . .
H7 H 0.880697 0.703689 0.654805 0.034 Uiso 1 1 calc R U . . .
C8 C 0.8207(2) 0.5994(2) 0.6582(2) 0.0270(8) Uani 1 1 d . . . . .
C9 C 0.8616(3) 0.5849(3) 0.7419(2) 0.0334(9) Uani 1 1 d . . . . .
C10 C 0.9289(3) 0.5189(3) 0.7579(3) 0.0494(12) Uani 1 1 d . . . . .
H10A H 0.902956 0.470402 0.729493 0.074 Uiso 1 1 calc R U . . .
H10B H 0.952184 0.506158 0.810908 0.074 Uiso 1 1 calc R U . . .
H10C H 0.974862 0.537670 0.743546 0.074 Uiso 1 1 calc R U . . .
C11 C 0.9048(3) 0.6605(3) 0.7843(2) 0.0431(11) Uani 1 1 d . . . . .
H11A H 0.950708 0.676768 0.768840 0.065 Uiso 1 1 calc R U . . .
H11B H 0.928465 0.649180 0.837530 0.065 Uiso 1 1 calc R U . . .
H11C H 0.862945 0.704137 0.773596 0.065 Uiso 1 1 calc R U . . .
C12 C 0.7953(4) 0.5586(4) 0.7720(3) 0.0631(16) Uani 1 1 d . . . . .
H12A H 0.749463 0.598644 0.758381 0.095 Uiso 1 1 calc R U . . .
H12B H 0.822146 0.554144 0.826021 0.095 Uiso 1 1 calc R U . . .
H12C H 0.771692 0.506200 0.750776 0.095 Uiso 1 1 calc R U . . .
C13 C 0.7604(2) 0.5457(2) 0.6116(2) 0.0253(8) Uani 1 1 d . . . . .
H13 H 0.741477 0.502240 0.632878 0.030 Uiso 1 1 calc R U . . .
C14 C 0.7273(2) 0.5541(2) 0.5352(2) 0.0244(8) Uani 1 1 d . . . . .
C15 C 0.6565(2) 0.4989(2) 0.4884(2) 0.0250(8) Uani 1 1 d . . . . .
H15A H 0.638876 0.465524 0.521838 0.030 Uiso 1 1 calc R U . . .
H15B H 0.607121 0.532503 0.458475 0.030 Uiso 1 1 calc R U . . .
C16 C 0.6038(2) 0.3905(2) 0.3977(2) 0.0246(8) Uani 1 1 d . . . . .
H16A H 0.621532 0.353221 0.366921 0.029 Uiso 1 1 calc R U . . .
H16B H 0.557589 0.424524 0.363392 0.029 Uiso 1 1 calc R U . . .
C17 C 0.5660(2) 0.3398(2) 0.4422(2) 0.0253(8) Uani 1 1 d . . . . .
C18 C 0.6018(3) 0.2680(2) 0.4750(2) 0.0334(9) Uani 1 1 d . . . . .
H18 H 0.653096 0.250130 0.471643 0.040 Uiso 1 1 calc R U . . .
C19 C 0.5644(3) 0.2214(3) 0.5129(3) 0.0406(11) Uani 1 1 d . . . . .
H19 H 0.590950 0.172691 0.535829 0.049 Uiso 1 1 calc R U . . .
C20 C 0.4895(3) 0.2451(3) 0.5175(3) 0.0426(11) Uani 1 1 d . . . . .
H20 H 0.464449 0.213625 0.544268 0.051 Uiso 1 1 calc R U . . .
C21 C 0.4512(3) 0.3151(3) 0.4827(3) 0.0484(13) Uani 1 1 d . . . . .
H21 H 0.398251 0.331063 0.483903 0.058 Uiso 1 1 calc R U . . .
C22 C 0.4892(3) 0.3627(3) 0.4459(3) 0.0406(11) Uani 1 1 d . . . . .
H22 H 0.462509 0.411443 0.423013 0.049 Uiso 1 1 calc R U . . .
C23 C 0.7575(2) 0.4007(2) 0.4808(2) 0.0251(8) Uani 1 1 d . . . . .
H23A H 0.752628 0.378580 0.525882 0.030 Uiso 1 1 calc R U . . .
H23B H 0.804526 0.440480 0.497080 0.030 Uiso 1 1 calc R U . . .
C24 C 0.7822(2) 0.3330(2) 0.4420(2) 0.0231(8) Uani 1 1 d . . . . .
C25 C 0.8070(2) 0.2606(2) 0.4795(2) 0.0252(8) Uani 1 1 d . . . . .
H25 H 0.806566 0.255545 0.527669 0.030 Uiso 1 1 calc R U . . .
C26 C 0.8323(2) 0.1952(2) 0.4490(2) 0.0249(8) Uani 1 1 d . . . . .
C27 C 0.8523(3) 0.1130(2) 0.4874(2) 0.0325(9) Uani 1 1 d . . . . .
C28 C 0.8560(4) 0.1163(3) 0.5659(3) 0.0520(13) Uani 1 1 d . . . . .
H28A H 0.899592 0.155078 0.594866 0.078 Uiso 1 1 calc R U . . .
H28B H 0.870250 0.062790 0.588625 0.078 Uiso 1 1 calc R U . . .
H28C H 0.800494 0.133107 0.565053 0.078 Uiso 1 1 calc R U . . .
C29 C 0.7814(4) 0.0545(3) 0.4444(3) 0.0736(19) Uani 1 1 d . . . . .
H29A H 0.726700 0.075709 0.441957 0.110 Uiso 1 1 calc R U . . .
H29B H 0.792197 0.002083 0.469445 0.110 Uiso 1 1 calc R U . . .
H29C H 0.779615 0.048033 0.394091 0.110 Uiso 1 1 calc R U . . .
C30 C 0.9375(4) 0.0824(4) 0.4905(4) 0.075(2) Uani 1 1 d . . . . .
H30A H 0.935073 0.075683 0.440072 0.112 Uiso 1 1 calc R U . . .
H30B H 0.950241 0.030443 0.516301 0.112 Uiso 1 1 calc R U . . .
H30C H 0.982101 0.121343 0.517238 0.112 Uiso 1 1 calc R U . . .
C31 C 0.8344(2) 0.2065(2) 0.3791(2) 0.0266(8) Uani 1 1 d . . . . .
H31 H 0.851912 0.162482 0.357347 0.032 Uiso 1 1 calc R U . . .
C32 C 0.8124(2) 0.2782(2) 0.3395(2) 0.0245(8) Uani 1 1 d . . . . .
C33 C 0.8206(3) 0.2881(2) 0.2647(2) 0.0304(9) Uani 1 1 d . . . . .
C34 C 0.7332(3) 0.3062(3) 0.2033(2) 0.0337(9) Uani 1 1 d . . . . .
H34A H 0.694411 0.261106 0.199017 0.051 Uiso 1 1 calc R U . . .
H34B H 0.739576 0.313632 0.156117 0.051 Uiso 1 1 calc R U . . .
H34C H 0.709778 0.355519 0.215639 0.051 Uiso 1 1 calc R U . . .
C35 C 0.8543(3) 0.2116(3) 0.2408(2) 0.0432(12) Uani 1 1 d . . . . .
H35A H 0.909762 0.197127 0.278971 0.065 Uiso 1 1 calc R U . . .
H35B H 0.860530 0.221678 0.193921 0.065 Uiso 1 1 calc R U . . .
H35C H 0.814121 0.167182 0.234439 0.065 Uiso 1 1 calc R U . . .
C36 C 0.8833(3) 0.3564(3) 0.2706(2) 0.0364(10) Uani 1 1 d . . . . .
H36A H 0.862519 0.406546 0.284200 0.055 Uiso 1 1 calc R U . . .
H36B H 0.888169 0.363502 0.222723 0.055 Uiso 1 1 calc R U . . .
H36C H 0.939175 0.343026 0.308498 0.055 Uiso 1 1 calc R U . . .
C37 C 0.7843(2) 0.3433(2) 0.3715(2) 0.0234(8) Uani 1 1 d . . . . .
C38 C 0.4656(4) 0.5247(4) 0.1038(3) 0.0726(18) Uani 1 1 d . . . . .
H38A H 0.503883 0.567111 0.100156 0.109 Uiso 1 1 calc R U . . .
H38B H 0.408902 0.547415 0.092458 0.109 Uiso 1 1 calc R U . . .
H38C H 0.461936 0.481701 0.068325 0.109 Uiso 1 1 calc R U . . .
C39 C 0.4290(3) 0.4070(4) 0.2042(3) 0.0667(16) Uani 1 1 d . . . . .
H39A H 0.449555 0.382832 0.253682 0.100 Uiso 1 1 calc R U . . .
H39B H 0.421594 0.364850 0.167188 0.100 Uiso 1 1 calc R U . . .
H39C H 0.374393 0.433833 0.194000 0.100 Uiso 1 1 calc R U . . .
C40 C 0.4155(3) 0.5856(3) 0.3354(3) 0.0500(13) Uani 1 1 d . . . . .
H40A H 0.371863 0.551077 0.300077 0.075 Uiso 1 1 calc R U . . .
H40B H 0.388035 0.631197 0.349153 0.075 Uiso 1 1 calc R U . . .
H40C H 0.448338 0.554389 0.379803 0.075 Uiso 1 1 calc R U . . .
C41 C 0.4251(3) 0.6912(3) 0.2133(3) 0.0599(15) Uani 1 1 d . . . . .
H41A H 0.460516 0.708332 0.186688 0.090 Uiso 1 1 calc R U . . .
H41B H 0.406130 0.738651 0.232432 0.090 Uiso 1 1 calc R U . . .
H41C H 0.375417 0.661716 0.179366 0.090 Uiso 1 1 calc R U . . .
C42 C 0.9012(3) 0.6063(3) 0.3040(3) 0.0463(12) Uani 1 1 d . . . . .
H42A H 0.869247 0.653437 0.275803 0.056 Uiso 1 1 calc R U . . .
H42B H 0.907877 0.566745 0.268827 0.056 Uiso 1 1 calc R U . . .
C43 C 0.9869(3) 0.6319(3) 0.3599(3) 0.0548(14) Uani 1 1 d . . . . .
H43A H 1.029695 0.634914 0.337372 0.066 Uiso 1 1 calc R U . . .
H43B H 0.983596 0.684659 0.382204 0.066 Uiso 1 1 calc R U . . .
C44 C 1.0072(3) 0.5652(4) 0.4161(3) 0.0658(16) Uani 1 1 d . . . . .
H44A H 1.042482 0.585389 0.466230 0.079 Uiso 1 1 calc R U . . .
H44B H 1.038091 0.520885 0.403400 0.079 Uiso 1 1 calc R U . . .
C45 C 0.9206(3) 0.5364(3) 0.4125(3) 0.0452(11) Uani 1 1 d . . . . .
H45A H 0.917611 0.476780 0.410547 0.054 Uiso 1 1 calc R U . . .
H45B H 0.910994 0.554844 0.456687 0.054 Uiso 1 1 calc R U . . .
C46 C 0.6701(5) 0.5187(5) 0.0898(4) 0.093(2) Uani 1 1 d . . . . .
H46A H 0.650378 0.567162 0.059343 0.139 Uiso 1 1 calc R U . . .
H46B H 0.621816 0.492655 0.096255 0.139 Uiso 1 1 calc R U . . .
H46C H 0.695323 0.481259 0.065364 0.139 Uiso 1 1 calc R U . . .
C47 C 0.7315(4) 0.5402(4) 0.1595(3) 0.0638(15) Uani 1 1 d . . . . .
H47A H 0.778960 0.567960 0.151968 0.077 Uiso 1 1 calc R U . . .
H47B H 0.754699 0.490317 0.187851 0.077 Uiso 1 1 calc R U . . .
C48 C 0.6780(4) 0.6713(4) 0.1775(3) 0.0712(17) Uani 1 1 d . . . . .
H48A H 0.623544 0.670208 0.133658 0.085 Uiso 1 1 calc R U . . .
H48B H 0.722585 0.693239 0.162007 0.085 Uiso 1 1 calc R U . . .
C49 C 0.6696(4) 0.7224(3) 0.2352(4) 0.079(2) Uani 1 1 d . . . . .
H49A H 0.659225 0.778253 0.217606 0.118 Uiso 1 1 calc R U . . .
H49B H 0.722202 0.719824 0.279808 0.118 Uiso 1 1 calc R U . . .
H49C H 0.621814 0.703411 0.246883 0.118 Uiso 1 1 calc R U . . .

loop_
_atom_site_aniso_label
_atom_site_aniso_U_11
_atom_site_aniso_U_22
_atom_site_aniso_U_33
_atom_site_aniso_U_23
_atom_site_aniso_U_13
_atom_site_aniso_U_12
La1 0.02113(11) 0.02338(10) 0.02264(11) 0.00182(10) 0.00676(8) 0.00077(9)
Si1 0.0268(6) 0.0595(9) 0.0338(7) -0.0047(6) 0.0063(5) 0.0009(6)
Si2 0.0294(6) 0.0384(6) 0.0384(7) 0.0099(5) 0.0143(6) 0.0055(5)
O1 0.0352(16) 0.0255(14) 0.0260(15) -0.0002(11) 0.0080(13) -0.0056(12)
O2 0.0299(14) 0.0247(13) 0.0316(15) 0.0034(11) 0.0168(13) 0.0043(11)
O3 0.0260(15) 0.0449(17) 0.0453(19) 0.0103(14) 0.0126(14) -0.0028(13)
O4 0.054(2) 0.057(2) 0.0342(18) 0.0092(15) 0.0154(16) -0.0049(17)
N1 0.0180(15) 0.0240(15) 0.0215(16) -0.0043(12) 0.0076(13) -0.0021(12)
N2 0.0204(16) 0.042(2) 0.0284(18) 0.0066(15) 0.0074(15) 0.0033(14)
C1 0.0248(19) 0.0247(19) 0.025(2) 0.0004(15) 0.0106(17) 0.0010(15)
C2 0.028(2) 0.0209(18) 0.031(2) -0.0028(16) 0.0121(18) -0.0044(15)
C3 0.044(3) 0.026(2) 0.032(2) -0.0010(17) 0.013(2) -0.0101(18)
C4 0.063(3) 0.024(2) 0.061(3) 0.009(2) 0.006(3) 0.000(2)
C5 0.073(4) 0.044(3) 0.047(3) -0.008(2) 0.032(3) -0.025(3)
C6 0.060(3) 0.030(2) 0.041(3) -0.0057(19) 0.020(2) -0.017(2)
C7 0.029(2) 0.0270(19) 0.029(2) -0.0072(16) 0.0110(18) -0.0074(16)
C8 0.029(2) 0.0274(19) 0.026(2) -0.0050(16) 0.0122(17) -0.0001(16)
C9 0.039(2) 0.037(2) 0.025(2) -0.0053(17) 0.0133(19) -0.0090(18)
C10 0.054(3) 0.043(3) 0.041(3) 0.002(2) 0.007(2) 0.004(2)
C11 0.053(3) 0.044(3) 0.030(2) -0.009(2) 0.013(2) -0.006(2)
C12 0.063(4) 0.097(5) 0.037(3) -0.010(3) 0.027(3) -0.030(3)
C13 0.029(2) 0.0215(19) 0.031(2) -0.0034(15) 0.0184(18) -0.0021(15)
C14 0.0212(19) 0.0236(19) 0.030(2) -0.0060(15) 0.0113(17) -0.0003(14)
C15 0.026(2) 0.0249(18) 0.028(2) -0.0048(16) 0.0154(18) -0.0029(15)
C16 0.0220(19) 0.0237(18) 0.025(2) -0.0039(15) 0.0064(16) -0.0033(15)
C17 0.026(2) 0.0226(18) 0.027(2) -0.0078(15) 0.0089(17) -0.0074(15)
C18 0.024(2) 0.031(2) 0.042(3) 0.0032(18) 0.011(2) -0.0030(17)
C19 0.039(3) 0.035(2) 0.042(3) 0.010(2) 0.010(2) -0.0073(19)
C20 0.052(3) 0.039(3) 0.047(3) -0.009(2) 0.032(3) -0.017(2)
C21 0.049(3) 0.034(2) 0.082(4) -0.008(2) 0.047(3) -0.002(2)
C22 0.039(3) 0.026(2) 0.066(3) -0.002(2) 0.031(2) 0.0002(18)
C23 0.0233(19) 0.0286(19) 0.022(2) -0.0029(16) 0.0077(16) 0.0008(15)
C24 0.0214(19) 0.0265(19) 0.022(2) -0.0022(15) 0.0091(16) 0.0006(15)
C25 0.0231(19) 0.030(2) 0.021(2) 0.0016(16) 0.0068(17) 0.0016(16)
C26 0.0224(19) 0.0261(19) 0.025(2) 0.0011(15) 0.0075(17) 0.0023(15)
C27 0.037(2) 0.032(2) 0.032(2) 0.0059(18) 0.017(2) 0.0073(18)
C28 0.076(4) 0.042(3) 0.044(3) 0.016(2) 0.030(3) 0.020(3)
C29 0.109(5) 0.043(3) 0.054(4) 0.008(3) 0.016(4) -0.018(3)
C30 0.080(4) 0.078(4) 0.085(5) 0.047(4) 0.053(4) 0.051(3)
C31 0.027(2) 0.028(2) 0.027(2) -0.0038(16) 0.0118(18) 0.0030(16)
C32 0.0220(19) 0.0288(19) 0.023(2) -0.0021(15) 0.0095(17) 0.0015(15)
C33 0.035(2) 0.034(2) 0.027(2) 0.0023(17) 0.0174(19) 0.0071(17)
C34 0.037(2) 0.039(2) 0.023(2) -0.0009(18) 0.0090(19) -0.0022(19)
C35 0.064(3) 0.043(3) 0.032(2) 0.000(2) 0.030(2) 0.016(2)
C36 0.033(2) 0.050(3) 0.032(2) 0.005(2) 0.019(2) 0.000(2)
C37 0.0213(19) 0.0237(18) 0.026(2) -0.0004(15) 0.0102(17) -0.0033(15)
C38 0.053(3) 0.117(5) 0.038(3) 0.005(3) 0.007(3) 0.011(4)
C39 0.051(3) 0.079(4) 0.060(4) -0.018(3) 0.010(3) -0.019(3)
C40 0.044(3) 0.048(3) 0.068(4) 0.010(2) 0.032(3) 0.004(2)
C41 0.052(3) 0.067(4) 0.061(4) 0.026(3) 0.022(3) 0.026(3)
C42 0.042(3) 0.044(3) 0.058(3) 0.013(2) 0.025(3) 0.000(2)
C43 0.042(3) 0.060(3) 0.070(4) 0.005(3) 0.031(3) -0.013(2)
C44 0.032(3) 0.089(4) 0.070(4) 0.023(3) 0.013(3) 0.001(3)
C45 0.028(2) 0.049(3) 0.050(3) 0.012(2) 0.006(2) -0.004(2)
C46 0.091(5) 0.115(6) 0.082(5) -0.022(4) 0.043(4) -0.011(5)
C47 0.070(4) 0.086(4) 0.045(3) 0.001(3) 0.033(3) 0.002(3)
C48 0.069(4) 0.063(4) 0.066(4) 0.015(3) 0.008(3) -0.002(3)
C49 0.070(4) 0.047(3) 0.133(6) 0.025(4) 0.054(4) 0.013(3)

loop_
_atom_type_symbol
_atom_type_description
_atom_type_scat_dispersion_real
_atom_type_scat_dispersion_imag
_atom_type_scat_source
C C 0.0033 0.0016 'International Tables Vol C Tables 4.2.6.8 and 6.1.1.4'
H H 0.0000 0.0000 'International Tables Vol C Tables 4.2.6.8 and 6.1.1.4'
La La -0.2871 2.4523 'International Tables Vol C Tables 4.2.6.8 and 6.1.1.4'
N N 0.0061 0.0033 'International Tables Vol C Tables 4.2.6.8 and 6.1.1.4'
O O 0.0106 0.0060 'International Tables Vol C Tables 4.2.6.8 and 6.1.1.4'
Si Si 0.0817 0.0704 'International Tables Vol C Tables 4.2.6.8 and 6.1.1.4'

loop_
_geom_angle_atom_site_label_1
_geom_angle_atom_site_label_2
_geom_angle_atom_site_label_3
_geom_angle
_geom_angle_site_symmetry_1
_geom_angle_site_symmetry_3
_geom_angle_publ_flag
O1 La1 Si1 130.53(7) . . ?
O1 La1 O2 123.05(10) . . ?
O1 La1 O3 82.31(10) . . ?
O1 La1 O4 118.24(10) . . ?
O1 La1 N1 74.84(9) . . ?
O1 La1 N2 102.24(11) . . ?
O2 La1 Si1 96.16(7) . . ?
O2 La1 O3 75.49(9) . . ?
O2 La1 O4 101.62(10) . . ?
O2 La1 N1 70.39(9) . . ?
O2 La1 N2 121.18(11) . . ?
O3 La1 Si1 141.03(7) . . ?
O3 La1 N1 117.10(9) . . ?
O4 La1 Si1 75.62(8) . . ?
O4 La1 O3 69.23(10) . . ?
O4 La1 N1 166.75(10) . . ?
N1 La1 Si1 94.39(7) . . ?
N2 La1 Si1 28.53(8) . . ?
N2 La1 O3 152.34(10) . . ?
N2 La1 O4 85.01(11) . . ?
N2 La1 N1 90.22(10) . . ?
La1 Si1 H1 61.9(16) . . ?
N2 Si1 La1 43.67(11) . . ?
N2 Si1 H1 105.5(16) . . ?
N2 Si1 C38 116.2(3) . . ?
N2 Si1 C39 116.6(2) . . ?
C38 Si1 La1 123.4(2) . . ?
C38 Si1 H1 102.6(16) . . ?
C39 Si1 La1 129.54(19) . . ?
C39 Si1 H1 107.7(16) . . ?
C39 Si1 C38 107.1(3) . . ?
N2 Si2 H2 108.1(15) . . ?
N2 Si2 C40 113.5(2) . . ?
N2 Si2 C41 114.5(2) . . ?
C40 Si2 H2 105.3(15) . . ?
C41 Si2 H2 106.9(15) . . ?
C41 Si2 C40 107.8(2) . . ?
C1 O1 La1 141.0(2) . . ?
C37 O2 La1 148.1(2) . . ?
C42 O3 La1 138.7(3) . . ?
C42 O3 C45 108.2(3) . . ?
C45 O3 La1 112.7(2) . . ?
C47 O4 La1 118.0(3) . . ?
C48 O4 La1 127.4(4) . . ?
C48 O4 C47 114.5(4) . . ?
C15 N1 La1 108.4(2) . . ?
C16 N1 La1 104.9(2) . . ?
C16 N1 C15 110.3(3) . . ?
C16 N1 C23 114.1(3) . . ?
C23 N1 La1 110.4(2) . . ?
C23 N1 C15 108.6(3) . . ?
Si1 N2 La1 107.80(16) . . ?
Si1 N2 Si2 129.1(2) . . ?
Si2 N2 La1 122.81(18) . . ?
O1 C1 C2 122.4(3) . . ?
O1 C1 C14 118.4(3) . . ?
C14 C1 C2 119.2(3) . . ?
C1 C2 C3 121.2(3) . . ?
C7 C2 C1 117.8(3) . . ?
C7 C2 C3 121.0(3) . . ?
C4 C3 C2 108.6(3) . . ?
C5 C3 C2 110.7(3) . . ?
C5 C3 C4 110.2(4) . . ?
C6 C3 C2 112.1(3) . . ?
C6 C3 C4 107.7(4) . . ?
C6 C3 C5 107.5(4) . . ?
C3 C4 H4A 109.5 . . ?
C3 C4 H4B 109.5 . . ?
C3 C4 H4C 109.5 . . ?
H4A C4 H4B 109.5 . . ?
H4A C4 H4C 109.5 . . ?
H4B C4 H4C 109.5 . . ?
C3 C5 H5A 109.5 . . ?
C3 C5 H5B 109.5 . . ?
C3 C5 H5C 109.5 . . ?
H5A C5 H5B 109.5 . . ?
H5A C5 H5C 109.5 . . ?
H5B C5 H5C 109.5 . . ?
C3 C6 H6A 109.5 . . ?
C3 C6 H6B 109.5 . . ?
C3 C6 H6C 109.5 . . ?
H6A C6 H6B 109.5 . . ?
H6A C6 H6C 109.5 . . ?
H6B C6 H6C 109.5 . . ?
C2 C7 H7 118.1 . . ?
C2 C7 C8 123.9(3) . . ?
C8 C7 H7 118.1 . . ?
C7 C8 C9 122.7(3) . . ?
C7 C8 C13 116.4(4) . . ?
C13 C8 C9 120.8(3) . . ?
C10 C9 C8 109.0(3) . . ?
C11 C9 C8 112.0(3) . . ?
C11 C9 C10 108.2(4) . . ?
C12 C9 C8 111.2(4) . . ?
C12 C9 C10 109.1(4) . . ?
C12 C9 C11 107.4(4) . . ?
C9 C10 H10A 109.5 . . ?
C9 C10 H10B 109.5 . . ?
C9 C10 H10C 109.5 . . ?
H10A C10 H10B 109.5 . . ?
H10A C10 H10C 109.5 . . ?
H10B C10 H10C 109.5 . . ?
C9 C11 H11A 109.5 . . ?
C9 C11 H11B 109.5 . . ?
C9 C11 H11C 109.5 . . ?
H11A C11 H11B 109.5 . . ?
H11A C11 H11C 109.5 . . ?
H11B C11 H11C 109.5 . . ?
C9 C12 H12A 109.5 . . ?
C9 C12 H12B 109.5 . . ?
C9 C12 H12C 109.5 . . ?
H12A C12 H12B 109.5 . . ?
H12A C12 H12C 109.5 . . ?
H12B C12 H12C 109.5 . . ?
C8 C13 H13 119.0 . . ?
C14 C13 C8 121.9(3) . . ?
C14 C13 H13 119.0 . . ?
C1 C14 C15 120.5(3) . . ?
C13 C14 C1 120.1(3) . . ?
C13 C14 C15 119.3(3) . . ?
N1 C15 C14 115.8(3) . . ?
N1 C15 H15A 108.3 . . ?
N1 C15 H15B 108.3 . . ?
C14 C15 H15A 108.3 . . ?
C14 C15 H15B 108.3 . . ?
H15A C15 H15B 107.4 . . ?
N1 C16 H16A 107.5 . . ?
N1 C16 H16B 107.5 . . ?
N1 C16 C17 119.2(3) . . ?
H16A C16 H16B 107.0 . . ?
C17 C16 H16A 107.5 . . ?
C17 C16 H16B 107.5 . . ?
C18 C17 C16 122.3(3) . . ?
C18 C17 C22 117.8(4) . . ?
C22 C17 C16 119.7(4) . . ?
C17 C18 H18 119.4 . . ?
C17 C18 C19 121.3(4) . . ?
C19 C18 H18 119.4 . . ?
C18 C19 H19 119.7 . . ?
C20 C19 C18 120.6(4) . . ?
C20 C19 H19 119.7 . . ?
C19 C20 H20 120.6 . . ?
C19 C20 C21 118.8(4) . . ?
C21 C20 H20 120.6 . . ?
C20 C21 H21 119.6 . . ?
C20 C21 C22 120.8(4) . . ?
C22 C21 H21 119.6 . . ?
C17 C22 H22 119.7 . . ?
C21 C22 C17 120.6(4) . . ?
C21 C22 H22 119.7 . . ?
N1 C23 H23A 108.1 . . ?
N1 C23 H23B 108.1 . . ?
N1 C23 C24 116.8(3) . . ?
H23A C23 H23B 107.3 . . ?
C24 C23 H23A 108.1 . . ?
C24 C23 H23B 108.1 . . ?
C25 C24 C23 117.9(3) . . ?
C25 C24 C37 120.4(3) . . ?
C37 C24 C23 121.6(3) . . ?
C24 C25 H25 118.9 . . ?
C26 C25 C24 122.2(3) . . ?
C26 C25 H25 118.9 . . ?
C25 C26 C27 122.2(3) . . ?
C25 C26 C31 116.7(3) . . ?
C31 C26 C27 121.1(3) . . ?
C28 C27 C26 112.4(3) . . ?
C28 C27 C29 107.1(4) . . ?
C29 C27 C26 108.5(4) . . ?
C30 C27 C26 110.3(4) . . ?
C30 C27 C28 108.0(4) . . ?
C30 C27 C29 110.5(5) . . ?
C27 C28 H28A 109.5 . . ?
C27 C28 H28B 109.5 . . ?
C27 C28 H28C 109.5 . . ?
H28A C28 H28B 109.5 . . ?
H28A C28 H28C 109.5 . . ?
H28B C28 H28C 109.5 . . ?
C27 C29 H29A 109.5 . . ?
C27 C29 H29B 109.5 . . ?
C27 C29 H29C 109.5 . . ?
H29A C29 H29B 109.5 . . ?
H29A C29 H29C 109.5 . . ?
H29B C29 H29C 109.5 . . ?
C27 C30 H30A 109.5 . . ?
C27 C30 H30B 109.5 . . ?
C27 C30 H30C 109.5 . . ?
H30A C30 H30B 109.5 . . ?
H30A C30 H30C 109.5 . . ?
H30B C30 H30C 109.5 . . ?
C26 C31 H31 118.0 . . ?
C32 C31 C26 123.9(3) . . ?
C32 C31 H31 118.0 . . ?
C31 C32 C33 121.4(3) . . ?
C31 C32 C37 117.9(3) . . ?
C37 C32 C33 120.7(3) . . ?
C32 C33 C34 110.4(3) . . ?
C32 C33 C35 112.7(3) . . ?
C34 C33 C35 106.6(3) . . ?
C36 C33 C32 109.1(3) . . ?
C36 C33 C34 110.4(3) . . ?
C36 C33 C35 107.5(3) . . ?
C33 C34 H34A 109.5 . . ?
C33 C34 H34B 109.5 . . ?
C33 C34 H34C 109.5 . . ?
H34A C34 H34B 109.5 . . ?
H34A C34 H34C 109.5 . . ?
H34B C34 H34C 109.5 . . ?
C33 C35 H35A 109.5 . . ?
C33 C35 H35B 109.5 . . ?
C33 C35 H35C 109.5 . . ?
H35A C35 H35B 109.5 . . ?
H35A C35 H35C 109.5 . . ?
H35B C35 H35C 109.5 . . ?
C33 C36 H36A 109.5 . . ?
C33 C36 H36B 109.5 . . ?
C33 C36 H36C 109.5 . . ?
H36A C36 H36B 109.5 . . ?
H36A C36 H36C 109.5 . . ?
H36B C36 H36C 109.5 . . ?
O2 C37 C24 119.6(3) . . ?
O2 C37 C32 121.6(3) . . ?
C24 C37 C32 118.9(3) . . ?
Si1 C38 H38A 109.5 . . ?
Si1 C38 H38B 109.5 . . ?
Si1 C38 H38C 109.5 . . ?
H38A C38 H38B 109.5 . . ?
H38A C38 H38C 109.5 . . ?
H38B C38 H38C 109.5 . . ?
Si1 C39 H39A 109.5 . . ?
Si1 C39 H39B 109.5 . . ?
Si1 C39 H39C 109.5 . . ?
H39A C39 H39B 109.5 . . ?
H39A C39 H39C 109.5 . . ?
H39B C39 H39C 109.5 . . ?
Si2 C40 H40A 109.5 . . ?
Si2 C40 H40B 109.5 . . ?
Si2 C40 H40C 109.5 . . ?
H40A C40 H40B 109.5 . . ?
H40A C40 H40C 109.5 . . ?
H40B C40 H40C 109.5 . . ?
Si2 C41 H41A 109.5 . . ?
Si2 C41 H41B 109.5 . . ?
Si2 C41 H41C 109.5 . . ?
H41A C41 H41B 109.5 . . ?
H41A C41 H41C 109.5 . . ?
H41B C41 H41C 109.5 . . ?
O3 C42 H42A 110.6 . . ?
O3 C42 H42B 110.6 . . ?
O3 C42 C43 105.7(4) . . ?
H42A C42 H42B 108.7 . . ?
C43 C42 H42A 110.6 . . ?
C43 C42 H42B 110.6 . . ?
C42 C43 H43A 111.4 . . ?
C42 C43 H43B 111.4 . . ?
H43A C43 H43B 109.2 . . ?
C44 C43 C42 102.0(4) . . ?
C44 C43 H43A 111.4 . . ?
C44 C43 H43B 111.4 . . ?
C43 C44 H44A 110.8 . . ?
C43 C44 H44B 110.8 . . ?
C43 C44 C45 104.6(4) . . ?
H44A C44 H44B 108.9 . . ?
C45 C44 H44A 110.8 . . ?
C45 C44 H44B 110.8 . . ?
O3 C45 C44 106.6(4) . . ?
O3 C45 H45A 110.4 . . ?
O3 C45 H45B 110.4 . . ?
C44 C45 H45A 110.4 . . ?
C44 C45 H45B 110.4 . . ?
H45A C45 H45B 108.6 . . ?
H46A C46 H46B 109.5 . . ?
H46A C46 H46C 109.5 . . ?
H46B C46 H46C 109.5 . . ?
C47 C46 H46A 109.5 . . ?
C47 C46 H46B 109.5 . . ?
C47 C46 H46C 109.5 . . ?
O4 C47 H47A 108.5 . . ?
O4 C47 H47B 108.5 . . ?
C46 C47 O4 115.1(5) . . ?
C46 C47 H47A 108.5 . . ?
C46 C47 H47B 108.5 . . ?
H47A C47 H47B 107.5 . . ?
O4 C48 H48A 109.9 . . ?
O4 C48 H48B 109.9 . . ?
O4 C48 C49 108.8(5) . . ?
H48A C48 H48B 108.3 . . ?
C49 C48 H48A 109.9 . . ?
C49 C48 H48B 109.9 . . ?
C48 C49 H49A 109.5 . . ?
C48 C49 H49B 109.5 . . ?
C48 C49 H49C 109.5 . . ?
H49A C49 H49B 109.5 . . ?
H49A C49 H49C 109.5 . . ?
H49B C49 H49C 109.5 . . ?

loop_
_geom_bond_atom_site_label_1
_geom_bond_atom_site_label_2
_geom_bond_distance
_geom_bond_site_symmetry_2
_geom_bond_publ_flag
La1 Si1 3.3497(13) . ?
La1 O1 2.258(3) . ?
La1 O2 2.263(2) . ?
La1 O3 2.703(3) . ?
La1 O4 2.650(3) . ?
La1 N1 2.712(3) . ?
La1 N2 2.429(3) . ?
Si1 H1 1.45(4) . ?
Si1 N2 1.681(4) . ?
Si1 C38 1.872(5) . ?
Si1 C39 1.864(6) . ?
Si2 H2 1.50(4) . ?
Si2 N2 1.708(3) . ?
Si2 C40 1.873(5) . ?
Si2 C41 1.865(5) . ?
O1 C1 1.344(4) . ?
O2 C37 1.333(4) . ?
O3 C42 1.434(5) . ?
O3 C45 1.442(5) . ?
O4 C47 1.507(6) . ?
O4 C48 1.388(6) . ?
N1 C15 1.488(4) . ?
N1 C16 1.486(4) . ?
N1 C23 1.488(5) . ?
C1 C2 1.414(5) . ?
C1 C14 1.405(5) . ?
C2 C3 1.544(5) . ?
C2 C7 1.392(5) . ?
C3 C4 1.537(6) . ?
C3 C5 1.536(6) . ?
C3 C6 1.529(6) . ?
C4 H4A 0.9800 . ?
C4 H4B 0.9800 . ?
C4 H4C 0.9800 . ?
C5 H5A 0.9800 . ?
C5 H5B 0.9800 . ?
C5 H5C 0.9800 . ?
C6 H6A 0.9800 . ?
C6 H6B 0.9800 . ?
C6 H6C 0.9800 . ?
C7 H7 0.9500 . ?
C7 C8 1.395(5) . ?
C8 C9 1.532(5) . ?
C8 C13 1.398(5) . ?
C9 C10 1.529(6) . ?
C9 C11 1.527(6) . ?
C9 C12 1.526(6) . ?
C10 H10A 0.9800 . ?
C10 H10B 0.9800 . ?
C10 H10C 0.9800 . ?
C11 H11A 0.9800 . ?
C11 H11B 0.9800 . ?
C11 H11C 0.9800 . ?
C12 H12A 0.9800 . ?
C12 H12B 0.9800 . ?
C12 H12C 0.9800 . ?
C13 H13 0.9500 . ?
C13 C14 1.386(5) . ?
C14 C15 1.508(5) . ?
C15 H15A 0.9900 . ?
C15 H15B 0.9900 . ?
C16 H16A 0.9900 . ?
C16 H16B 0.9900 . ?
C16 C17 1.524(5) . ?
C17 C18 1.378(5) . ?
C17 C22 1.391(5) . ?
C18 H18 0.9500 . ?
C18 C19 1.385(6) . ?
C19 H19 0.9500 . ?
C19 C20 1.373(6) . ?
C20 H20 0.9500 . ?
C20 C21 1.377(7) . ?
C21 H21 0.9500 . ?
C21 C22 1.387(6) . ?
C22 H22 0.9500 . ?
C23 H23A 0.9900 . ?
C23 H23B 0.9900 . ?
C23 C24 1.503(5) . ?
C24 C25 1.386(5) . ?
C24 C37 1.406(5) . ?
C25 H25 0.9500 . ?
C25 C26 1.386(5) . ?
C26 C27 1.530(5) . ?
C26 C31 1.396(5) . ?
C27 C28 1.517(6) . ?
C27 C29 1.525(7) . ?
C27 C30 1.516(6) . ?
C28 H28A 0.9800 . ?
C28 H28B 0.9800 . ?
C28 H28C 0.9800 . ?
C29 H29A 0.9800 . ?
C29 H29B 0.9800 . ?
C29 H29C 0.9800 . ?
C30 H30A 0.9800 . ?
C30 H30B 0.9800 . ?
C30 H30C 0.9800 . ?
C31 H31 0.9500 . ?
C31 C32 1.390(5) . ?
C32 C33 1.533(5) . ?
C32 C37 1.424(5) . ?
C33 C34 1.539(6) . ?
C33 C35 1.539(5) . ?
C33 C36 1.531(6) . ?
C34 H34A 0.9800 . ?
C34 H34B 0.9800 . ?
C34 H34C 0.9800 . ?
C35 H35A 0.9800 . ?
C35 H35B 0.9800 . ?
C35 H35C 0.9800 . ?
C36 H36A 0.9800 . ?
C36 H36B 0.9800 . ?
C36 H36C 0.9800 . ?
C38 H38A 0.9800 . ?
C38 H38B 0.9800 . ?
C38 H38C 0.9800 . ?
C39 H39A 0.9800 . ?
C39 H39B 0.9800 . ?
C39 H39C 0.9800 . ?
C40 H40A 0.9800 . ?
C40 H40B 0.9800 . ?
C40 H40C 0.9800 . ?
C41 H41A 0.9800 . ?
C41 H41B 0.9800 . ?
C41 H41C 0.9800 . ?
C42 H42A 0.9900 . ?
C42 H42B 0.9900 . ?
C42 C43 1.506(7) . ?
C43 H43A 0.9900 . ?
C43 H43B 0.9900 . ?
C43 C44 1.503(7) . ?
C44 H44A 0.9900 . ?
C44 H44B 0.9900 . ?
C44 C45 1.527(6) . ?
C45 H45A 0.9900 . ?
C45 H45B 0.9900 . ?
C46 H46A 0.9800 . ?
C46 H46B 0.9800 . ?
C46 H46C 0.9800 . ?
C46 C47 1.405(8) . ?
C47 H47A 0.9900 . ?
C47 H47B 0.9900 . ?
C48 H48A 0.9900 . ?
C48 H48B 0.9900 . ?
C48 C49 1.465(9) . ?
C49 H49A 0.9800 . ?
C49 H49B 0.9800 . ?
C49 H49C 0.9800 . ?

loop_
_geom_torsion_atom_site_label_1
_geom_torsion_atom_site_label_2
_geom_torsion_atom_site_label_3
_geom_torsion_atom_site_label_4
_geom_torsion
_geom_torsion_site_symmetry_1
_geom_torsion_site_symmetry_2
_geom_torsion_site_symmetry_3
_geom_torsion_site_symmetry_4
_geom_torsion_publ_flag
La1 Si1 N2 Si2 174.1(4) . . . . ?
La1 O1 C1 C2 144.7(3) . . . . ?
La1 O1 C1 C14 -37.1(5) . . . . ?
La1 O2 C37 C24 -11.3(7) . . . . ?
La1 O2 C37 C32 168.6(3) . . . . ?
La1 O3 C42 C43 160.2(3) . . . . ?
La1 O3 C45 C44 -177.1(3) . . . . ?
La1 O4 C47 C46 114.2(5) . . . . ?
La1 O4 C48 C49 11.9(7) . . . . ?
La1 N1 C15 C14 -68.6(3) . . . . ?
La1 N1 C16 C17 -170.7(3) . . . . ?
La1 N1 C23 C24 -70.6(3) . . . . ?
O1 C1 C2 C3 9.5(6) . . . . ?
O1 C1 C2 C7 -173.6(3) . . . . ?
O1 C1 C14 C13 173.7(3) . . . . ?
O1 C1 C14 C15 -10.1(5) . . . . ?
O3 C42 C43 C44 36.4(5) . . . . ?
N1 C16 C17 C18 -80.8(5) . . . . ?
N1 C16 C17 C22 104.1(4) . . . . ?
N1 C23 C24 C25 -132.8(4) . . . . ?
N1 C23 C24 C37 50.3(5) . . . . ?
C1 C2 C3 C4 56.3(5) . . . . ?
C1 C2 C3 C5 -64.8(5) . . . . ?
C1 C2 C3 C6 175.2(4) . . . . ?
C1 C2 C7 C8 -2.5(6) . . . . ?
C1 C14 C15 N1 67.6(5) . . . . ?
C2 C1 C14 C13 -8.0(5) . . . . ?
C2 C1 C14 C15 168.2(3) . . . . ?
C2 C7 C8 C9 175.3(4) . . . . ?
C2 C7 C8 C13 -3.4(6) . . . . ?
C3 C2 C7 C8 174.4(4) . . . . ?
C7 C2 C3 C4 -120.5(4) . . . . ?
C7 C2 C3 C5 118.3(4) . . . . ?
C7 C2 C3 C6 -1.7(6) . . . . ?
C7 C8 C9 C10 -101.8(4) . . . . ?
C7 C8 C9 C11 17.8(5) . . . . ?
C7 C8 C9 C12 138.0(4) . . . . ?
C7 C8 C13 C14 3.7(5) . . . . ?
C8 C13 C14 C1 1.9(5) . . . . ?
C8 C13 C14 C15 -174.4(3) . . . . ?
C9 C8 C13 C14 -175.0(3) . . . . ?
C13 C8 C9 C10 76.8(5) . . . . ?
C13 C8 C9 C11 -163.5(4) . . . . ?
C13 C8 C9 C12 -43.4(5) . . . . ?
C13 C14 C15 N1 -116.2(4) . . . . ?
C14 C1 C2 C3 -168.7(3) . . . . ?
C14 C1 C2 C7 8.2(5) . . . . ?
C15 N1 C16 C17 -54.1(4) . . . . ?
C15 N1 C23 C24 170.7(3) . . . . ?
C16 N1 C15 C14 177.1(3) . . . . ?
C16 N1 C23 C24 47.2(4) . . . . ?
C16 C17 C18 C19 -177.5(4) . . . . ?
C16 C17 C22 C21 176.5(4) . . . . ?
C17 C18 C19 C20 1.2(7) . . . . ?
C18 C17 C22 C21 1.1(7) . . . . ?
C18 C19 C20 C21 1.2(7) . . . . ?
C19 C20 C21 C22 -2.4(7) . . . . ?
C20 C21 C22 C17 1.2(7) . . . . ?
C22 C17 C18 C19 -2.3(6) . . . . ?
C23 N1 C15 C14 51.4(4) . . . . ?
C23 N1 C16 C17 68.4(4) . . . . ?
C23 C24 C25 C26 -178.8(3) . . . . ?
C23 C24 C37 O2 -3.3(5) . . . . ?
C23 C24 C37 C32 176.7(3) . . . . ?
C24 C25 C26 C27 -174.7(4) . . . . ?
C24 C25 C26 C31 2.0(6) . . . . ?
C25 C24 C37 O2 179.8(3) . . . . ?
C25 C24 C37 C32 -0.1(5) . . . . ?
C25 C26 C27 C28 -9.8(6) . . . . ?
C25 C26 C27 C29 108.5(5) . . . . ?
C25 C26 C27 C30 -130.3(5) . . . . ?
C25 C26 C31 C32 -0.4(6) . . . . ?
C26 C31 C32 C33 176.8(4) . . . . ?
C26 C31 C32 C37 -1.5(6) . . . . ?
C27 C26 C31 C32 176.4(4) . . . . ?
C31 C26 C27 C28 173.6(4) . . . . ?
C31 C26 C27 C29 -68.1(5) . . . . ?
C31 C26 C27 C30 53.1(6) . . . . ?
C31 C32 C33 C34 119.3(4) . . . . ?
C31 C32 C33 C35 0.2(5) . . . . ?
C31 C32 C33 C36 -119.1(4) . . . . ?
C31 C32 C37 O2 -178.2(3) . . . . ?
C31 C32 C37 C24 1.7(5) . . . . ?
C33 C32 C37 O2 3.5(5) . . . . ?
C33 C32 C37 C24 -176.6(3) . . . . ?
C37 C24 C25 C26 -1.8(6) . . . . ?
C37 C32 C33 C34 -62.5(5) . . . . ?
C37 C32 C33 C35 178.4(4) . . . . ?
C37 C32 C33 C36 59.0(5) . . . . ?
C38 Si1 N2 La1 -111.9(2) . . . . ?
C38 Si1 N2 Si2 62.2(3) . . . . ?
C39 Si1 N2 La1 120.5(2) . . . . ?
C39 Si1 N2 Si2 -65.4(4) . . . . ?
C40 Si2 N2 La1 -113.3(2) . . . . ?
C40 Si2 N2 Si1 73.4(3) . . . . ?
C41 Si2 N2 La1 122.3(3) . . . . ?
C41 Si2 N2 Si1 -51.0(3) . . . . ?
C42 O3 C45 C44 9.4(5) . . . . ?
C42 C43 C44 C45 -29.8(6) . . . . ?
C43 C44 C45 O3 13.6(6) . . . . ?
C45 O3 C42 C43 -29.0(5) . . . . ?
C47 O4 C48 C49 -165.6(5) . . . . ?
C48 O4 C47 C46 -68.1(7) . . . . ?
